data_7160887
loop_
_publ_author_name
'Gapare, Rosinah Liandrah'
'Diaz-Rodriguez, Roberto M'
'Williams, Victoria A.'
'Atwood, Mark'
'Cotnam, Michael J.'
'Hilborn, James W.'
'Johnson, Erin R.'
'Robertson, Katherine N.'
'Thompson, Alison'

_publ_section_title
;
 Reactivity of an aza-dipyrrin and an aza-BODIPY motif bearing two
 2-pyridyl units: an emissive NNN binding pocket.
;
_journal_issue 45
_journal_name_full 'Organic &amp; biomolecular chemistry'
_journal_page_first 10391
_journal_page_last 10397
_journal_paper_doi 10.1039/d5ob01628b
_journal_volume 23
_journal_year 2025
_chemical_formula_moiety 'C30 H20 B F2 N5'
_chemical_formula_sum 'C30 H20 B F2 N5'
_chemical_formula_weight 499.32
_chemical_name_common 'beta-2-pyridyl aza-BODIPY'
_chemical_name_systematic
(4,4)-Difluoro[5-phenyl-N-[5-phenyl-3-(2-pyridyl)-2H-pyrrol-2-ylidene-kN]-3-(2-pyridyl)-1H-pyrrol-2-aminato-kN1]boron
_space_group_crystal_system monoclinic
_space_group_IT_number 14
_space_group_name_Hall '-P 2ybc'
_space_group_name_H-M_alt 'P 1 21/c 1'
_atom_sites_solution_hydrogens geom
_atom_sites_solution_primary dual
_audit_creation_date 2024-11-12
_audit_creation_method
;
Olex2 1.5
(compiled 2024.02.16 svn.r378c4104 for OlexSys, GUI svn.r6928)
;
_audit_update_record
;
2025-10-09 deposited with the CCDC.	2025-10-27 downloaded from the CCDC.
;
_cell_angle_alpha 90
_cell_angle_beta 101.8670(10)
_cell_angle_gamma 90
_cell_formula_units_Z 4
_cell_length_a 14.4995(8)
_cell_length_b 7.0430(4)
_cell_length_c 23.6436(13)
_cell_measurement_reflns_used 9934
_cell_measurement_temperature 208.15
_cell_measurement_theta_max 28.268
_cell_measurement_theta_min 2.49
_cell_volume 2362.9(2)
_computing_cell_refinement 'SAINT V8.38A (Bruker, 2018)'
_computing_data_reduction 'SAINT V8.38A (Bruker, 2018)'
_computing_molecular_graphics 'Olex2 1.5 (Dolomanov et al., 2009)'
_computing_publication_material 'Olex2 1.5 (Dolomanov et al., 2009)'
_computing_structure_refinement 'SHELXL 2018/3 (Sheldrick, 2015)'
_computing_structure_solution 'SHELXT 2014/5 (Sheldrick, 2014)'
_diffrn_ambient_temperature 208.15
_diffrn_measured_fraction_theta_full 1.000
_diffrn_measured_fraction_theta_max 1.000
_diffrn_measurement_device_type 'Bruker APEX-II CCD'
_diffrn_measurement_method '\f and \w scans'
_diffrn_radiation_type MoK\a
_diffrn_radiation_wavelength 0.71073
_diffrn_reflns_av_R_equivalents 0.0343
_diffrn_reflns_av_unetI/netI 0.0193
_diffrn_reflns_Laue_measured_fraction_full 1.000
_diffrn_reflns_Laue_measured_fraction_max 1.000
_diffrn_reflns_limit_h_max 19
_diffrn_reflns_limit_h_min -19
_diffrn_reflns_limit_k_max 9
_diffrn_reflns_limit_k_min -9
_diffrn_reflns_limit_l_max 31
_diffrn_reflns_limit_l_min -31
_diffrn_reflns_number 47836
_diffrn_reflns_point_group_measured_fraction_full 1.000
_diffrn_reflns_point_group_measured_fraction_max 1.000
_diffrn_reflns_theta_full 25.242
_diffrn_reflns_theta_max 28.282
_diffrn_reflns_theta_min 1.435
_diffrn_source_current 30.0
_diffrn_source_power 1.35
_diffrn_source_voltage 45.0
_diffrn_standards_number 0
_exptl_absorpt_coefficient_mu 0.096
_exptl_absorpt_correction_T_max 0.7457
_exptl_absorpt_correction_T_min 0.7221
_exptl_absorpt_correction_type multi-scan
_exptl_absorpt_process_details
;
SADABS-2016/2 (Bruker,2016/2) was used for absorption correction.
wR2(int) was 0.0757 before and 0.0449 after correction.
The Ratio of minimum to maximum transmission is 0.9684.
The \l/2 correction factor is Not present.
;
_exptl_crystal_colour 'metallic greenish brown'
_exptl_crystal_colour_lustre metallic
_exptl_crystal_colour_modifier greenish
_exptl_crystal_colour_primary brown
_exptl_crystal_density_diffrn 1.404
_exptl_crystal_description Block
_exptl_crystal_F_000 1032
_exptl_crystal_recrystallization_method
'Grown via slow diffusion of hexanes layered on a saturated dichloromethane solution at 2 degC'
_exptl_crystal_size_max 0.307
_exptl_crystal_size_mid 0.296
_exptl_crystal_size_min 0.174
_refine_diff_density_max 0.268
_refine_diff_density_min -0.237
_refine_diff_density_rms 0.041
_refine_ls_extinction_method none
_refine_ls_goodness_of_fit_ref 1.019
_refine_ls_hydrogen_treatment constr
_refine_ls_matrix_type full
_refine_ls_number_parameters 343
_refine_ls_number_reflns 5878
_refine_ls_number_restraints 0
_refine_ls_restrained_S_all 1.019
_refine_ls_R_factor_all 0.0527
_refine_ls_R_factor_gt 0.0387
_refine_ls_shift/su_max 0.001
_refine_ls_shift/su_mean 0.000
_refine_ls_structure_factor_coef Fsqd
_refine_ls_weighting_details 'w=1/[\s^2^(Fo^2^)+(0.0536P)^2^+0.7101P] where P=(Fo^2^+2Fc^2^)/3'
_refine_ls_weighting_scheme calc
_refine_ls_wR_factor_gt 0.0982
_refine_ls_wR_factor_ref 0.1078
_reflns_Friedel_coverage 0.000
_reflns_number_gt 4690
_reflns_number_total 5878
_reflns_threshold_expression 'I > 2\s(I)'
_cod_data_source_file d5ob01628b2.cif
_cod_data_source_block s1114_0m_a
_cod_database_code 7160887
_shelx_shelxl_version_number 2018/3
_shelx_space_group_comment
;
The symmetry employed for this shelxl refinement is uniquely defined
by the following loop, which should always be used as a source of
symmetry information in preference to the above space-group names.
They are only intended as comments.
;
_shelx_estimated_absorpt_t_max 0.984
_shelx_estimated_absorpt_t_min 0.971
_olex2_refinement_description
;
1. Fixed Uiso
 At 1.2 times of:
  All C(H) groups
2.a Aromatic/amide H refined with riding coordinates:
 C2(H2), C7(H7), C10(H10), C11(H11), C12(H12), C13(H13), C14(H14), C16(H16),
 C17(H17), C18(H18), C19(H19), C20(H20), C22(H22), C23(H23), C24(H24), C25(H25),
  C27(H27), C28(H28), C29(H29), C30(H30)
;
_olex2_date_sample_data_collection 2022-03-23
_olex2_date_sample_submission 2022-03-23
_olex2_exptl_crystal_mounting_method 'Mounted on a 200 uM MicroLoop with Parabar 10312 oil'
_olex2_submission_original_sample_id RDB3_S1114
_olex2_submission_special_instructions 'No special instructions were received'

loop_
_space_group_symop_operation_xyz
'x, y, z'
'-x, y+1/2, -z+1/2'
'-x, -y, -z'
'x, -y-1/2, z-1/2'

loop_
_atom_site_label
_atom_site_type_symbol
_atom_site_fract_x
_atom_site_fract_y
_atom_site_fract_z
_atom_site_U_iso_or_equiv
_atom_site_adp_type
_atom_site_occupancy
_atom_site_site_symmetry_order
_atom_site_calc_flag
_atom_site_refinement_flags_posn
_atom_site_refinement_flags_adp
_atom_site_refinement_flags_occupancy
_atom_site_disorder_assembly
_atom_site_disorder_group
F1 F 0.80313(5) 0.53840(12) 0.64351(3) 0.03309(19) Uani 1 1 d . . . . .
F2 F 0.79914(5) 0.86095(12) 0.64655(3) 0.03366(19) Uani 1 1 d . . . . .
N1 N 0.70074(7) 0.68313(14) 0.69886(4) 0.0215(2) Uani 1 1 d . . . . .
N2 N 0.54173(7) 0.71515(14) 0.64636(4) 0.0220(2) Uani 1 1 d . . . . .
N3 N 0.66343(7) 0.70411(14) 0.59066(4) 0.0219(2) Uani 1 1 d . . . . .
N4 N 0.49294(8) 0.70465(17) 0.82273(5) 0.0304(2) Uani 1 1 d . . . . .
N5 N 0.36494(8) 0.74982(16) 0.47352(5) 0.0290(2) Uani 1 1 d . . . . .
C1 C 0.74149(8) 0.65192(17) 0.75543(5) 0.0228(2) Uani 1 1 d . . . . .
C2 C 0.67115(8) 0.63309(17) 0.78791(5) 0.0241(2) Uani 1 1 d . . . . .
H2 H 0.681291 0.608830 0.827811 0.029 Uiso 1 1 calc R U . . .
C3 C 0.58440(8) 0.65632(16) 0.75124(5) 0.0215(2) Uani 1 1 d . . . . .
C4 C 0.60411(8) 0.68641(16) 0.69516(5) 0.0210(2) Uani 1 1 d . . . . .
C5 C 0.57055(8) 0.72793(16) 0.59712(5) 0.0217(2) Uani 1 1 d . . . . .
C6 C 0.51035(8) 0.75282(17) 0.54125(5) 0.0226(2) Uani 1 1 d . . . . .
C7 C 0.56786(9) 0.73793(18) 0.50219(5) 0.0250(2) Uani 1 1 d . . . . .
H7 H 0.548318 0.746260 0.461823 0.030 Uiso 1 1 calc R U . . .
C8 C 0.66192(8) 0.70785(17) 0.53267(5) 0.0231(2) Uani 1 1 d . . . . .
C9 C 0.84347(8) 0.64977(19) 0.77979(5) 0.0264(3) Uani 1 1 d . . . . .
C10 C 0.88031(10) 0.5053(2) 0.81794(6) 0.0363(3) Uani 1 1 d . . . . .
H10 H 0.841089 0.406237 0.825469 0.044 Uiso 1 1 calc R U . . .
C11 C 0.97495(11) 0.5072(3) 0.84492(7) 0.0491(4) Uani 1 1 d . . . . .
H11 H 0.999800 0.407934 0.870053 0.059 Uiso 1 1 calc R U . . .
C12 C 1.03236(10) 0.6531(3) 0.83510(7) 0.0484(4) Uani 1 1 d . . . . .
H12 H 1.096168 0.654240 0.853832 0.058 Uiso 1 1 calc R U . . .
C13 C 0.99660(10) 0.7984(3) 0.79774(7) 0.0462(4) Uani 1 1 d . . . . .
H13 H 1.035909 0.898823 0.791336 0.055 Uiso 1 1 calc R U . . .
C14 C 0.90252(9) 0.7960(2) 0.76964(6) 0.0369(3) Uani 1 1 d . . . . .
H14 H 0.878638 0.893724 0.743644 0.044 Uiso 1 1 calc R U . . .
C15 C 0.74190(9) 0.68240(18) 0.50412(5) 0.0256(3) Uani 1 1 d . . . . .
C16 C 0.83634(10) 0.7058(2) 0.53142(6) 0.0355(3) Uani 1 1 d . . . . .
H16 H 0.851797 0.736044 0.570961 0.043 Uiso 1 1 calc R U . . .
C17 C 0.90728(11) 0.6848(3) 0.50061(7) 0.0442(4) Uani 1 1 d . . . . .
H17 H 0.970444 0.701189 0.519508 0.053 Uiso 1 1 calc R U . . .
C18 C 0.88643(11) 0.6400(2) 0.44241(7) 0.0445(4) Uani 1 1 d . . . . .
H18 H 0.934967 0.626588 0.421768 0.053 Uiso 1 1 calc R U . . .
C19 C 0.79369(11) 0.6151(2) 0.41504(6) 0.0392(3) Uani 1 1 d . . . . .
H19 H 0.779049 0.583048 0.375615 0.047 Uiso 1 1 calc R U . . .
C20 C 0.72197(10) 0.6370(2) 0.44508(6) 0.0316(3) Uani 1 1 d . . . . .
H20 H 0.659020 0.621265 0.425678 0.038 Uiso 1 1 calc R U . . .
C21 C 0.49181(8) 0.66082(16) 0.76694(5) 0.0221(2) Uani 1 1 d . . . . .
C22 C 0.40878(8) 0.62283(18) 0.72705(5) 0.0264(3) Uani 1 1 d . . . . .
H22 H 0.410430 0.588907 0.688823 0.032 Uiso 1 1 calc R U . . .
C23 C 0.32384(9) 0.63608(19) 0.74489(6) 0.0310(3) Uani 1 1 d . . . . .
H23 H 0.266783 0.611633 0.718843 0.037 Uiso 1 1 calc R U . . .
C24 C 0.32399(10) 0.6855(2) 0.80126(6) 0.0335(3) Uani 1 1 d . . . . .
H24 H 0.267168 0.698113 0.814190 0.040 Uiso 1 1 calc R U . . .
C25 C 0.40970(10) 0.7162(2) 0.83843(6) 0.0362(3) Uani 1 1 d . . . . .
H25 H 0.409354 0.747122 0.877060 0.043 Uiso 1 1 calc R U . . .
C26 C 0.40805(8) 0.78457(16) 0.52874(5) 0.0226(2) Uani 1 1 d . . . . .
C27 C 0.35911(9) 0.84819(19) 0.57004(5) 0.0293(3) Uani 1 1 d . . . . .
H27 H 0.391150 0.875461 0.607917 0.035 Uiso 1 1 calc R U . . .
C28 C 0.26246(10) 0.8704(2) 0.55417(6) 0.0341(3) Uani 1 1 d . . . . .
H28 H 0.227753 0.911762 0.581339 0.041 Uiso 1 1 calc R U . . .
C29 C 0.21761(9) 0.8314(2) 0.49831(6) 0.0333(3) Uani 1 1 d . . . . .
H29 H 0.151862 0.843353 0.486724 0.040 Uiso 1 1 calc R U . . .
C30 C 0.27183(10) 0.7740(2) 0.45957(6) 0.0338(3) Uani 1 1 d . . . . .
H30 H 0.241165 0.750604 0.421157 0.041 Uiso 1 1 calc R U . . .
B1 B 0.74677(9) 0.6956(2) 0.64484(6) 0.0235(3) Uani 1 1 d . . . . .

loop_
_atom_site_aniso_label
_atom_site_aniso_U_11
_atom_site_aniso_U_22
_atom_site_aniso_U_33
_atom_site_aniso_U_23
_atom_site_aniso_U_13
_atom_site_aniso_U_12
F1 0.0285(4) 0.0432(4) 0.0275(4) -0.0003(3) 0.0055(3) 0.0112(3)
F2 0.0307(4) 0.0419(4) 0.0288(4) -0.0029(3) 0.0071(3) -0.0132(3)
N1 0.0192(5) 0.0262(5) 0.0184(5) -0.0004(4) 0.0023(4) -0.0004(4)
N2 0.0214(5) 0.0258(5) 0.0185(5) 0.0005(4) 0.0034(4) -0.0003(4)
N3 0.0206(5) 0.0266(5) 0.0187(5) -0.0004(4) 0.0042(4) -0.0009(4)
N4 0.0302(6) 0.0404(6) 0.0223(5) -0.0002(4) 0.0093(4) -0.0021(5)
N5 0.0272(5) 0.0373(6) 0.0207(5) 0.0003(4) 0.0010(4) 0.0023(4)
C1 0.0222(6) 0.0257(6) 0.0195(5) 0.0005(4) 0.0018(4) 0.0003(4)
C2 0.0245(6) 0.0285(6) 0.0189(5) 0.0019(4) 0.0037(4) 0.0007(5)
C3 0.0230(6) 0.0221(5) 0.0195(5) 0.0001(4) 0.0043(4) -0.0010(4)
C4 0.0197(5) 0.0237(5) 0.0199(5) -0.0014(4) 0.0044(4) -0.0001(4)
C5 0.0195(5) 0.0244(6) 0.0206(5) -0.0006(4) 0.0030(4) -0.0011(4)
C6 0.0235(6) 0.0238(5) 0.0195(5) 0.0007(4) 0.0022(4) -0.0008(4)
C7 0.0255(6) 0.0308(6) 0.0183(5) 0.0013(5) 0.0034(5) 0.0003(5)
C8 0.0254(6) 0.0242(6) 0.0197(5) 0.0012(4) 0.0051(4) -0.0007(4)
C9 0.0210(6) 0.0384(7) 0.0195(6) -0.0031(5) 0.0033(5) 0.0028(5)
C10 0.0313(7) 0.0448(8) 0.0309(7) 0.0035(6) 0.0019(6) 0.0070(6)
C11 0.0367(8) 0.0657(11) 0.0391(8) 0.0042(7) -0.0054(7) 0.0190(8)
C12 0.0212(7) 0.0814(12) 0.0386(8) -0.0115(8) -0.0032(6) 0.0076(7)
C13 0.0254(7) 0.0741(12) 0.0382(8) -0.0052(8) 0.0039(6) -0.0095(7)
C14 0.0255(7) 0.0526(9) 0.0304(7) 0.0025(6) 0.0008(5) -0.0052(6)
C15 0.0278(6) 0.0273(6) 0.0238(6) 0.0042(5) 0.0100(5) 0.0020(5)
C16 0.0287(7) 0.0512(8) 0.0286(7) 0.0019(6) 0.0105(5) -0.0003(6)
C17 0.0286(7) 0.0649(11) 0.0421(8) 0.0050(7) 0.0143(6) 0.0033(7)
C18 0.0433(9) 0.0555(9) 0.0423(8) 0.0096(7) 0.0266(7) 0.0123(7)
C19 0.0502(9) 0.0456(8) 0.0263(7) 0.0037(6) 0.0181(6) 0.0109(7)
C20 0.0357(7) 0.0352(7) 0.0251(6) 0.0023(5) 0.0089(5) 0.0041(6)
C21 0.0239(6) 0.0215(5) 0.0218(6) 0.0023(4) 0.0068(5) 0.0000(4)
C22 0.0259(6) 0.0289(6) 0.0249(6) -0.0004(5) 0.0066(5) -0.0005(5)
C23 0.0236(6) 0.0328(7) 0.0365(7) 0.0010(5) 0.0062(5) -0.0014(5)
C24 0.0294(7) 0.0365(7) 0.0394(8) 0.0012(6) 0.0181(6) -0.0003(5)
C25 0.0379(7) 0.0465(8) 0.0284(7) -0.0028(6) 0.0162(6) -0.0035(6)
C26 0.0232(6) 0.0235(5) 0.0201(5) 0.0027(4) 0.0020(4) -0.0007(4)
C27 0.0290(6) 0.0362(7) 0.0221(6) -0.0011(5) 0.0034(5) 0.0043(5)
C28 0.0297(7) 0.0405(7) 0.0336(7) 0.0006(6) 0.0100(6) 0.0075(6)
C29 0.0217(6) 0.0363(7) 0.0397(8) 0.0020(6) 0.0010(5) 0.0038(5)
C30 0.0291(7) 0.0409(7) 0.0271(7) -0.0014(6) -0.0040(5) 0.0034(6)
B1 0.0196(6) 0.0315(7) 0.0195(6) -0.0004(5) 0.0040(5) -0.0004(5)

loop_
_atom_type_symbol
_atom_type_description
_atom_type_scat_dispersion_real
_atom_type_scat_dispersion_imag
_atom_type_scat_source
C C 0.0033 0.0016 'International Tables Vol C Tables 4.2.6.8 and 6.1.1.4'
H H 0.0000 0.0000 'International Tables Vol C Tables 4.2.6.8 and 6.1.1.4'
B B 0.0013 0.0007 'International Tables Vol C Tables 4.2.6.8 and 6.1.1.4'
F F 0.0171 0.0103 'International Tables Vol C Tables 4.2.6.8 and 6.1.1.4'
N N 0.0061 0.0033 'International Tables Vol C Tables 4.2.6.8 and 6.1.1.4'

loop_
_exptl_crystal_face_index_h
_exptl_crystal_face_index_k
_exptl_crystal_face_index_l
_exptl_crystal_face_perp_dist
0.00 -1.00 0.00 0.1180
0.00 1.00 0.00 0.1480
0.00 0.00 -1.00 0.1330
0.00 0.00 1.00 0.1400
1.00 1.00 0.00 0.1600
-1.00 -1.00 0.00 0.1110
1.00 0.00 0.00 0.0870
-1.00 0.00 0.00 0.0500
1.00 0.00 -1.00 0.1350
1.00 -1.00 0.00 0.1140
-1.00 1.00 0.00 0.1400
-1.00 1.00 1.00 0.1560
1.00 -1.00 -1.00 0.1200

loop_
_geom_angle_atom_site_label_1
_geom_angle_atom_site_label_2
_geom_angle_atom_site_label_3
_geom_angle
_geom_angle_site_symmetry_1
_geom_angle_site_symmetry_3
_geom_angle_publ_flag
C1 N1 C4 107.03(9) . . ?
C1 N1 B1 129.76(10) . . ?
C4 N1 B1 122.98(9) . . ?
C5 N2 C4 119.67(10) . . ?
C5 N3 B1 120.86(9) . . ?
C8 N3 C5 106.89(10) . . ?
C8 N3 B1 132.03(10) . . ?
C25 N4 C21 117.04(11) . . ?
C30 N5 C26 117.41(11) . . ?
N1 C1 C2 109.56(10) . . ?
N1 C1 C9 125.65(11) . . ?
C2 C1 C9 124.69(11) . . ?
C1 C2 H2 125.8 . . ?
C3 C2 C1 108.37(10) . . ?
C3 C2 H2 125.8 . . ?
C2 C3 C4 105.65(10) . . ?
C2 C3 C21 127.33(11) . . ?
C4 C3 C21 126.93(11) . . ?
N1 C4 C3 109.37(10) . . ?
N2 C4 N1 123.83(10) . . ?
N2 C4 C3 126.79(11) . . ?
N2 C5 N3 125.19(10) . . ?
N2 C5 C6 125.26(11) . . ?
N3 C5 C6 109.36(10) . . ?
C5 C6 C26 126.97(11) . . ?
C7 C6 C5 105.76(10) . . ?
C7 C6 C26 127.27(11) . . ?
C6 C7 H7 125.6 . . ?
C6 C7 C8 108.87(10) . . ?
C8 C7 H7 125.6 . . ?
N3 C8 C7 109.09(10) . . ?
N3 C8 C15 127.43(11) . . ?
C7 C8 C15 123.47(11) . . ?
C10 C9 C1 118.81(12) . . ?
C10 C9 C14 119.03(12) . . ?
C14 C9 C1 121.93(12) . . ?
C9 C10 H10 119.9 . . ?
C11 C10 C9 120.13(15) . . ?
C11 C10 H10 119.9 . . ?
C10 C11 H11 119.8 . . ?
C12 C11 C10 120.38(15) . . ?
C12 C11 H11 119.8 . . ?
C11 C12 H12 119.9 . . ?
C11 C12 C13 120.14(14) . . ?
C13 C12 H12 119.9 . . ?
C12 C13 H13 120.0 . . ?
C12 C13 C14 119.98(16) . . ?
C14 C13 H13 120.0 . . ?
C9 C14 H14 119.8 . . ?
C13 C14 C9 120.32(14) . . ?
C13 C14 H14 119.8 . . ?
C16 C15 C8 124.37(12) . . ?
C16 C15 C20 117.90(12) . . ?
C20 C15 C8 117.70(12) . . ?
C15 C16 H16 119.8 . . ?
C17 C16 C15 120.48(14) . . ?
C17 C16 H16 119.8 . . ?
C16 C17 H17 119.5 . . ?
C18 C17 C16 120.90(15) . . ?
C18 C17 H17 119.5 . . ?
C17 C18 H18 120.4 . . ?
C19 C18 C17 119.24(13) . . ?
C19 C18 H18 120.4 . . ?
C18 C19 H19 119.7 . . ?
C18 C19 C20 120.57(14) . . ?
C20 C19 H19 119.7 . . ?
C15 C20 H20 119.6 . . ?
C19 C20 C15 120.90(13) . . ?
C19 C20 H20 119.6 . . ?
N4 C21 C3 115.12(11) . . ?
N4 C21 C22 122.65(11) . . ?
C22 C21 C3 122.23(11) . . ?
C21 C22 H22 120.7 . . ?
C23 C22 C21 118.66(12) . . ?
C23 C22 H22 120.7 . . ?
C22 C23 H23 120.4 . . ?
C24 C23 C22 119.16(12) . . ?
C24 C23 H23 120.4 . . ?
C23 C24 H24 120.8 . . ?
C23 C24 C25 118.47(12) . . ?
C25 C24 H24 120.8 . . ?
N4 C25 C24 123.97(13) . . ?
N4 C25 H25 118.0 . . ?
C24 C25 H25 118.0 . . ?
N5 C26 C6 114.52(11) . . ?
N5 C26 C27 122.35(11) . . ?
C27 C26 C6 123.12(11) . . ?
C26 C27 H27 120.7 . . ?
C28 C27 C26 118.67(12) . . ?
C28 C27 H27 120.7 . . ?
C27 C28 H28 120.3 . . ?
C29 C28 C27 119.39(12) . . ?
C29 C28 H28 120.3 . . ?
C28 C29 H29 120.9 . . ?
C28 C29 C30 118.25(12) . . ?
C30 C29 H29 120.9 . . ?
N5 C30 C29 123.88(12) . . ?
N5 C30 H30 118.1 . . ?
C29 C30 H30 118.1 . . ?
F1 B1 F2 110.55(10) . . ?
F1 B1 N1 109.19(10) . . ?
F1 B1 N3 111.84(10) . . ?
F2 B1 N1 110.31(10) . . ?
F2 B1 N3 108.45(10) . . ?
N1 B1 N3 106.43(9) . . ?

loop_
_geom_bond_atom_site_label_1
_geom_bond_atom_site_label_2
_geom_bond_distance
_geom_bond_site_symmetry_2
_geom_bond_publ_flag
F1 B1 1.3801(16) . ?
F2 B1 1.3866(16) . ?
N1 C1 1.3642(15) . ?
N1 C4 1.3859(14) . ?
N1 B1 1.5605(16) . ?
N2 C4 1.3272(15) . ?
N2 C5 1.3184(15) . ?
N3 C5 1.3963(15) . ?
N3 C8 1.3671(15) . ?
N3 B1 1.5710(16) . ?
N4 C21 1.3516(16) . ?
N4 C25 1.3361(17) . ?
N5 C26 1.3490(16) . ?
N5 C30 1.3332(17) . ?
C1 C2 1.4035(16) . ?
C1 C9 1.4725(16) . ?
C2 H2 0.9400 . ?
C2 C3 1.3829(16) . ?
C3 C4 1.4284(16) . ?
C3 C21 1.4650(16) . ?
C5 C6 1.4363(16) . ?
C6 C7 1.3697(17) . ?
C6 C26 1.4687(16) . ?
C7 H7 0.9400 . ?
C7 C8 1.4212(17) . ?
C8 C15 1.4678(17) . ?
C9 C10 1.3913(19) . ?
C9 C14 1.3916(19) . ?
C10 H10 0.9400 . ?
C10 C11 1.389(2) . ?
C11 H11 0.9400 . ?
C11 C12 1.372(3) . ?
C12 H12 0.9400 . ?
C12 C13 1.381(3) . ?
C13 H13 0.9400 . ?
C13 C14 1.389(2) . ?
C14 H14 0.9400 . ?
C15 C16 1.3984(19) . ?
C15 C20 1.4029(18) . ?
C16 H16 0.9400 . ?
C16 C17 1.3851(19) . ?
C17 H17 0.9400 . ?
C17 C18 1.383(2) . ?
C18 H18 0.9400 . ?
C18 C19 1.378(2) . ?
C19 H19 0.9400 . ?
C19 C20 1.3833(19) . ?
C20 H20 0.9400 . ?
C21 C22 1.3941(17) . ?
C22 H22 0.9400 . ?
C22 C23 1.3846(18) . ?
C23 H23 0.9400 . ?
C23 C24 1.377(2) . ?
C24 H24 0.9400 . ?
C24 C25 1.384(2) . ?
C25 H25 0.9400 . ?
C26 C27 1.3937(17) . ?
C27 H27 0.9400 . ?
C27 C28 1.3831(18) . ?
C28 H28 0.9400 . ?
C28 C29 1.375(2) . ?
C29 H29 0.9400 . ?
C29 C30 1.384(2) . ?
C30 H30 0.9400 . ?

loop_
_geom_torsion_atom_site_label_1
_geom_torsion_atom_site_label_2
_geom_torsion_atom_site_label_3
_geom_torsion_atom_site_label_4
_geom_torsion
_geom_torsion_site_symmetry_1
_geom_torsion_site_symmetry_2
_geom_torsion_site_symmetry_3
_geom_torsion_site_symmetry_4
_geom_torsion_publ_flag
N1 C1 C2 C3 -1.08(14) . . . . ?
N1 C1 C9 C10 -135.01(13) . . . . ?
N1 C1 C9 C14 50.48(18) . . . . ?
N2 C5 C6 C7 -173.56(12) . . . . ?
N2 C5 C6 C26 5.6(2) . . . . ?
N3 C5 C6 C7 1.71(13) . . . . ?
N3 C5 C6 C26 -179.18(11) . . . . ?
N3 C8 C15 C16 -20.0(2) . . . . ?
N3 C8 C15 C20 161.96(12) . . . . ?
N4 C21 C22 C23 1.98(19) . . . . ?
N5 C26 C27 C28 2.2(2) . . . . ?
C1 N1 C4 N2 179.47(11) . . . . ?
C1 N1 C4 C3 0.02(13) . . . . ?
C1 N1 B1 F1 51.07(16) . . . . ?
C1 N1 B1 F2 -70.60(16) . . . . ?
C1 N1 B1 N3 171.95(11) . . . . ?
C1 C2 C3 C4 1.04(13) . . . . ?
C1 C2 C3 C21 -175.60(11) . . . . ?
C1 C9 C10 C11 -175.25(13) . . . . ?
C1 C9 C14 C13 173.80(13) . . . . ?
C2 C1 C9 C10 48.98(18) . . . . ?
C2 C1 C9 C14 -125.52(14) . . . . ?
C2 C3 C4 N1 -0.67(13) . . . . ?
C2 C3 C4 N2 179.90(12) . . . . ?
C2 C3 C21 N4 21.62(18) . . . . ?
C2 C3 C21 C22 -158.48(13) . . . . ?
C3 C21 C22 C23 -177.92(11) . . . . ?
C4 N1 C1 C2 0.64(13) . . . . ?
C4 N1 C1 C9 -175.87(12) . . . . ?
C4 N1 B1 F1 -122.76(11) . . . . ?
C4 N1 B1 F2 115.56(12) . . . . ?
C4 N1 B1 N3 -1.88(15) . . . . ?
C4 N2 C5 N3 3.41(18) . . . . ?
C4 N2 C5 C6 177.95(11) . . . . ?
C4 C3 C21 N4 -154.34(12) . . . . ?
C4 C3 C21 C22 25.57(18) . . . . ?
C5 N2 C4 N1 5.25(18) . . . . ?
C5 N2 C4 C3 -175.39(11) . . . . ?
C5 N3 C8 C7 1.14(13) . . . . ?
C5 N3 C8 C15 -177.85(12) . . . . ?
C5 N3 B1 F1 128.60(11) . . . . ?
C5 N3 B1 F2 -109.24(12) . . . . ?
C5 N3 B1 N1 9.43(15) . . . . ?
C5 C6 C7 C8 -0.99(14) . . . . ?
C5 C6 C26 N5 -162.00(12) . . . . ?
C5 C6 C26 C27 18.94(19) . . . . ?
C6 C7 C8 N3 -0.07(14) . . . . ?
C6 C7 C8 C15 178.96(11) . . . . ?
C6 C26 C27 C28 -178.85(12) . . . . ?
C7 C6 C26 N5 16.93(18) . . . . ?
C7 C6 C26 C27 -162.13(13) . . . . ?
C7 C8 C15 C16 161.15(13) . . . . ?
C7 C8 C15 C20 -16.89(18) . . . . ?
C8 N3 C5 N2 173.51(11) . . . . ?
C8 N3 C5 C6 -1.76(13) . . . . ?
C8 N3 B1 F1 -57.64(17) . . . . ?
C8 N3 B1 F2 64.53(16) . . . . ?
C8 N3 B1 N1 -176.80(11) . . . . ?
C8 C15 C16 C17 -177.92(14) . . . . ?
C8 C15 C20 C19 178.54(13) . . . . ?
C9 C1 C2 C3 175.47(11) . . . . ?
C9 C10 C11 C12 1.3(2) . . . . ?
C10 C9 C14 C13 -0.7(2) . . . . ?
C10 C11 C12 C13 -0.7(3) . . . . ?
C11 C12 C13 C14 -0.6(3) . . . . ?
C12 C13 C14 C9 1.3(2) . . . . ?
C14 C9 C10 C11 -0.6(2) . . . . ?
C15 C16 C17 C18 -0.1(3) . . . . ?
C16 C15 C20 C19 0.4(2) . . . . ?
C16 C17 C18 C19 -0.3(3) . . . . ?
C17 C18 C19 C20 0.8(2) . . . . ?
C18 C19 C20 C15 -0.8(2) . . . . ?
C20 C15 C16 C17 0.1(2) . . . . ?
C21 N4 C25 C24 0.3(2) . . . . ?
C21 C3 C4 N1 175.99(11) . . . . ?
C21 C3 C4 N2 -3.4(2) . . . . ?
C21 C22 C23 C24 -0.21(19) . . . . ?
C22 C23 C24 C25 -1.4(2) . . . . ?
C23 C24 C25 N4 1.4(2) . . . . ?
C25 N4 C21 C3 177.93(12) . . . . ?
C25 N4 C21 C22 -1.98(19) . . . . ?
C26 N5 C30 C29 -0.3(2) . . . . ?
C26 C6 C7 C8 179.90(11) . . . . ?
C26 C27 C28 C29 -0.7(2) . . . . ?
C27 C28 C29 C30 -1.1(2) . . . . ?
C28 C29 C30 N5 1.6(2) . . . . ?
C30 N5 C26 C6 179.25(11) . . . . ?
C30 N5 C26 C27 -1.68(19) . . . . ?
B1 N1 C1 C2 -173.95(11) . . . . ?
B1 N1 C1 C9 9.5(2) . . . . ?
B1 N1 C4 N2 -5.48(18) . . . . ?
B1 N1 C4 C3 175.07(10) . . . . ?
B1 N3 C5 N2 -11.33(18) . . . . ?
B1 N3 C5 C6 173.40(10) . . . . ?
B1 N3 C8 C7 -173.27(12) . . . . ?
B1 N3 C8 C15 7.7(2) . . . . ?
